data_7155461
loop_
_publ_author_name
'Chen, Wei'
'Zhou, Zhao-Hui'
'Chen, Hong-Bin'

_publ_section_title
;
 Efficient synthesis of chiral benzofuryl \b-amino alcohols via a
 catalytic asymmetric Henry reaction.
;
_journal_issue 6
_journal_name_full 'Organic &amp; biomolecular chemistry'
_journal_page_first 1530
_journal_page_last 1536
_journal_paper_doi 10.1039/c6ob02569b
_journal_volume 15
_journal_year 2017
_chemical_formula_sum 'C11 H11 N O5'
_chemical_formula_weight 237.21
_chemical_name_systematic (S)-1-(6-Methoxybenzofuran-2-yl)-2-nitroethanol
_chemical_properties_physical ', Heat-sensitive'
_space_group_IT_number 4
_symmetry_space_group_name_Hall 'P 2yb'
_symmetry_space_group_name_H-M 'P 1 21 1'
_atom_sites_solution_hydrogens geom
_atom_sites_solution_primary direct
_atom_sites_solution_secondary difmap
_audit_creation_method SHELXL-97
_audit_update_record
;
2017-01-17 deposited with the CCDC.
2017-01-17 downloaded from the CCDC.
;
_cell_angle_alpha 90.00
_cell_angle_beta 102.751(8)
_cell_angle_gamma 90.00
_cell_formula_units_Z 4
_cell_length_a 7.993(4)
_cell_length_b 12.540(5)
_cell_length_c 10.604(4)
_cell_measurement_temperature 446(2)
_cell_volume 1036.7(8)
_computing_structure_refinement 'SHELXL-97 (Sheldrick, 1997)'
_computing_structure_solution 'SHELXS-97 (Sheldrick, 1990)'
_diffrn_ambient_temperature 446(2)
_diffrn_measured_fraction_theta_full 0.997
_diffrn_measured_fraction_theta_max 0.912
_diffrn_radiation_monochromator graphite
_diffrn_radiation_source 'fine-focus sealed tube'
_diffrn_radiation_type MoK\a
_diffrn_radiation_wavelength 0.71073
_diffrn_reflns_av_R_equivalents 0.0349
_diffrn_reflns_av_sigmaI/netI 0.0697
_diffrn_reflns_limit_h_max 10
_diffrn_reflns_limit_h_min -9
_diffrn_reflns_limit_k_max 16
_diffrn_reflns_limit_k_min -13
_diffrn_reflns_limit_l_max 13
_diffrn_reflns_limit_l_min -13
_diffrn_reflns_number 6640
_diffrn_reflns_theta_full 26.00
_diffrn_reflns_theta_max 29.08
_diffrn_reflns_theta_min 1.97
_exptl_absorpt_coefficient_mu 0.122
_exptl_absorpt_correction_T_max 0.9879
_exptl_absorpt_correction_T_min 0.9761
_exptl_crystal_colour Colorless
_exptl_crystal_density_diffrn 1.520
_exptl_crystal_density_method 'not measured'
_exptl_crystal_F_000 496
_exptl_crystal_recrystallization_method 'Re-crystallisation from solvent: EtOAc-Hexane'
_exptl_crystal_size_max 0.20
_exptl_crystal_size_mid 0.10
_exptl_crystal_size_min 0.10
_refine_diff_density_max 0.252
_refine_diff_density_min -0.227
_refine_diff_density_rms 0.052
_refine_ls_abs_structure_details 'Flack H D (1983), Acta Cryst. A39, 876-881'
_refine_ls_abs_structure_Flack -2.3(14)
_refine_ls_extinction_method none
_refine_ls_goodness_of_fit_ref 1.015
_refine_ls_hydrogen_treatment mixed
_refine_ls_matrix_type full
_refine_ls_number_parameters 315
_refine_ls_number_reflns 4338
_refine_ls_number_restraints 3
_refine_ls_restrained_S_all 1.015
_refine_ls_R_factor_all 0.0865
_refine_ls_R_factor_gt 0.0657
_refine_ls_shift/su_max 0.000
_refine_ls_shift/su_mean 0.000
_refine_ls_structure_factor_coef Fsqd
_refine_ls_weighting_details 'calc w=1/[\s^2^(Fo^2^)+(0.0725P)^2^+0.0000P] where P=(Fo^2^+2Fc^2^)/3'
_refine_ls_weighting_scheme calc
_refine_ls_wR_factor_gt 0.1411
_refine_ls_wR_factor_ref 0.1532
_reflns_number_gt 3272
_reflns_number_total 4338
_reflns_threshold_expression >2sigma(I)
_cod_data_source_file c6ob02569b2.cif
_cod_data_source_block c0310m
_cod_depositor_comments
;
Adding full bibliography for 7155461--7155462.cif.

2017-11-19
Z value and formula fixed to values more according to usual
chemical conventions.                 miguel
;
_cod_original_formula_sum 'C22 H22 N2 O10'
_cod_original_formula_weight 474.42
_cod_original_formula_units_Z 2
_cod_original_cell_volume 1036.6(8)
_cod_original_sg_symbol_H-M P21
_cod_database_code 7155461

loop_
_symmetry_equiv_pos_as_xyz
'x, y, z'
'-x, y+1/2, -z'

loop_
_atom_site_label
_atom_site_type_symbol
_atom_site_fract_x
_atom_site_fract_y
_atom_site_fract_z
_atom_site_U_iso_or_equiv
_atom_site_adp_type
_atom_site_occupancy
_atom_site_symmetry_multiplicity
_atom_site_calc_flag
_atom_site_refinement_flags
O1 O 0.3277(3) 0.7181(2) 0.5477(3) 0.0369(6) Uani 1 1 d D
H1 H 0.294(5) 0.7776(17) 0.513(3) 0.044 Uiso 1 1 d D
O2 O -0.0159(6) 0.8482(3) 0.5092(3) 0.0846(14) Uani 1 1 d .
O3 O -0.0562(4) 0.7435(3) 0.3520(3) 0.0603(9) Uani 1 1 d .
O4 O 0.4118(3) 0.63350(17) 0.8164(2) 0.0314(6) Uani 1 1 d .
O5 O 0.7038(4) 0.4254(2) 1.1746(2) 0.0413(7) Uani 1 1 d .
O6 O 0.2682(3) 0.5674(2) 0.3525(2) 0.0348(6) Uani 1 1 d D
H6 H 0.235(5) 0.606(3) 0.287(3) 0.052 Uiso 1 1 d D
O7 O 0.6692(6) 0.5248(3) 0.6192(4) 0.0840(13) Uani 1 1 d .
O8 O 0.6368(4) 0.6137(3) 0.4473(3) 0.0578(9) Uani 1 1 d .
O9 O 0.1704(3) 0.43049(18) 0.1432(2) 0.0339(6) Uani 1 1 d .
O10 O -0.2267(3) 0.2221(2) -0.1606(2) 0.0390(7) Uani 1 1 d .
N1 N -0.0163(5) 0.7619(3) 0.4639(4) 0.0457(9) Uani 1 1 d .
N2 N 0.6101(4) 0.5377(3) 0.5074(4) 0.0439(9) Uani 1 1 d .
C1 C 0.2169(5) 0.6951(3) 0.6309(3) 0.0330(8) Uani 1 1 d .
H1A H 0.2101 0.7587 0.6833 0.040 Uiso 1 1 calc R
C2 C 0.0404(5) 0.6714(3) 0.5532(4) 0.0408(10) Uani 1 1 d .
H2B H 0.0417 0.6062 0.5043 0.049 Uiso 1 1 calc R
H2A H -0.0381 0.6621 0.6102 0.049 Uiso 1 1 calc R
C3 C 0.8190(5) 0.5075(4) 1.2227(4) 0.0480(11) Uani 1 1 d .
H3C H 0.8822 0.5267 1.1589 0.072 Uiso 1 1 calc R
H3B H 0.8971 0.4837 1.2998 0.072 Uiso 1 1 calc R
H3A H 0.7567 0.5685 1.2424 0.072 Uiso 1 1 calc R
C4 C 0.2787(5) 0.6070(3) 0.7181(3) 0.0309(8) Uani 1 1 d .
C5 C 0.2334(5) 0.5056(3) 0.7260(3) 0.0322(8) Uani 1 1 d .
H5 H 0.1469 0.4693 0.6691 0.039 Uiso 1 1 calc R
C6 C 0.3442(5) 0.4641(3) 0.8392(3) 0.0277(8) Uani 1 1 d .
C7 C 0.3656(5) 0.3678(3) 0.9031(4) 0.0348(9) Uani 1 1 d .
H7 H 0.2972 0.3096 0.8710 0.042 Uiso 1 1 calc R
C8 C 0.4879(6) 0.3591(3) 1.0137(4) 0.0375(9) Uani 1 1 d .
H8 H 0.5030 0.2943 1.0574 0.045 Uiso 1 1 calc R
C9 C 0.5895(5) 0.4438(3) 1.0623(3) 0.0314(8) Uani 1 1 d .
C10 C 0.5738(5) 0.5397(3) 1.0009(3) 0.0324(9) Uani 1 1 d .
H10 H 0.6434 0.5976 1.0324 0.039 Uiso 1 1 calc R
C11 C 0.4493(5) 0.5454(3) 0.8900(3) 0.0288(8) Uani 1 1 d .
C12 C 0.3797(5) 0.4890(3) 0.3222(4) 0.0320(8) Uani 1 1 d .
H12 H 0.4515 0.5210 0.2684 0.038 Uiso 1 1 calc R
C13 C 0.4896(5) 0.4527(3) 0.4450(4) 0.0417(10) Uani 1 1 d .
H13B H 0.5549 0.3910 0.4288 0.050 Uiso 1 1 calc R
H13A H 0.4180 0.4313 0.5034 0.050 Uiso 1 1 calc R
C14 C -0.2884(6) 0.3122(3) -0.2373(4) 0.0425(10) Uani 1 1 d .
H14C H -0.3817 0.2912 -0.3064 0.064 Uiso 1 1 calc R
H14B H -0.1977 0.3415 -0.2727 0.064 Uiso 1 1 calc R
H14A H -0.3275 0.3649 -0.1848 0.064 Uiso 1 1 calc R
C15 C 0.2824(5) 0.3998(3) 0.2518(4) 0.0321(8) Uani 1 1 d .
C16 C 0.2774(5) 0.2962(3) 0.2713(3) 0.0308(8) Uani 1 1 d .
H16 H 0.3439 0.2577 0.3392 0.037 Uiso 1 1 calc R
C17 C 0.1491(5) 0.2552(3) 0.1671(3) 0.0306(8) Uani 1 1 d .
C18 C 0.0790(5) 0.1571(3) 0.1288(4) 0.0346(9) Uani 1 1 d .
H18 H 0.1186 0.0960 0.1757 0.041 Uiso 1 1 calc R
C19 C -0.0492(5) 0.1511(3) 0.0211(3) 0.0340(9) Uani 1 1 d .
H19 H -0.1015 0.0857 -0.0028 0.041 Uiso 1 1 calc R
C20 C -0.1035(5) 0.2396(3) -0.0538(3) 0.0295(8) Uani 1 1 d .
C21 C -0.0351(5) 0.3374(3) -0.0187(4) 0.0334(8) Uani 1 1 d .
H21 H -0.0711 0.3983 -0.0673 0.040 Uiso 1 1 calc R
C22 C 0.0892(5) 0.3407(3) 0.0921(3) 0.0281(8) Uani 1 1 d .

loop_
_atom_site_aniso_label
_atom_site_aniso_U_11
_atom_site_aniso_U_22
_atom_site_aniso_U_33
_atom_site_aniso_U_23
_atom_site_aniso_U_13
_atom_site_aniso_U_12
O1 0.0389(15) 0.0300(14) 0.0388(15) 0.0093(12) 0.0020(12) -0.0060(12)
O2 0.135(4) 0.050(2) 0.055(2) 0.0041(18) -0.008(2) 0.048(2)
O3 0.068(2) 0.070(2) 0.0339(17) 0.0102(16) -0.0074(15) -0.0038(18)
O4 0.0369(15) 0.0174(12) 0.0336(14) 0.0024(10) -0.0057(11) -0.0041(10)
O5 0.0436(17) 0.0437(16) 0.0304(14) 0.0066(12) -0.0055(12) 0.0041(13)
O6 0.0402(16) 0.0283(14) 0.0321(14) 0.0008(11) -0.0002(12) 0.0028(11)
O7 0.103(3) 0.056(2) 0.063(2) 0.0020(18) -0.044(2) -0.009(2)
O8 0.054(2) 0.055(2) 0.062(2) -0.0119(17) 0.0072(16) -0.0206(16)
O9 0.0402(15) 0.0204(12) 0.0340(14) -0.0021(11) -0.0070(11) 0.0012(11)
O10 0.0442(16) 0.0347(14) 0.0320(14) -0.0059(12) -0.0049(12) 0.0013(12)
N1 0.043(2) 0.051(2) 0.038(2) 0.0076(17) -0.0016(17) 0.0067(17)
N2 0.0364(19) 0.040(2) 0.046(2) -0.0121(17) -0.0114(16) 0.0061(16)
C1 0.043(2) 0.0260(19) 0.0267(18) -0.0021(15) -0.0006(16) -0.0002(15)
C2 0.038(2) 0.047(2) 0.036(2) 0.0128(19) 0.0052(18) 0.0046(19)
C3 0.045(3) 0.060(3) 0.033(2) 0.004(2) -0.0043(19) 0.003(2)
C4 0.035(2) 0.0265(18) 0.0281(19) 0.0021(16) -0.0002(16) -0.0007(16)
C5 0.035(2) 0.0255(19) 0.033(2) -0.0028(16) 0.0013(16) -0.0027(15)
C6 0.0277(19) 0.0250(18) 0.0298(19) -0.0011(15) 0.0049(15) -0.0011(14)
C7 0.040(2) 0.0270(19) 0.038(2) 0.0002(16) 0.0096(18) -0.0073(16)
C8 0.051(2) 0.029(2) 0.032(2) 0.0088(16) 0.0073(18) 0.0013(18)
C9 0.035(2) 0.033(2) 0.0244(18) 0.0020(15) 0.0020(16) 0.0063(16)
C10 0.035(2) 0.0278(19) 0.031(2) -0.0028(15) 0.0001(16) -0.0036(15)
C11 0.036(2) 0.0229(18) 0.0276(19) 0.0007(14) 0.0063(16) -0.0013(15)
C12 0.034(2) 0.0228(17) 0.038(2) 0.0004(15) 0.0064(17) 0.0026(15)
C13 0.040(2) 0.030(2) 0.047(2) -0.0129(18) -0.0079(19) 0.0003(17)
C14 0.046(3) 0.044(2) 0.028(2) -0.0070(18) -0.0100(18) 0.0113(19)
C15 0.031(2) 0.0290(19) 0.034(2) -0.0071(16) 0.0031(16) 0.0048(15)
C16 0.029(2) 0.031(2) 0.0295(19) -0.0003(16) 0.0007(16) 0.0033(15)
C17 0.032(2) 0.030(2) 0.0289(19) 0.0034(15) 0.0052(16) 0.0078(16)
C18 0.048(2) 0.0169(17) 0.036(2) 0.0011(15) 0.0043(18) 0.0048(16)
C19 0.039(2) 0.0272(19) 0.033(2) -0.0065(15) 0.0041(17) -0.0058(16)
C20 0.0317(19) 0.0297(19) 0.0250(18) -0.0042(15) 0.0019(15) 0.0023(16)
C21 0.039(2) 0.0260(19) 0.033(2) 0.0031(16) 0.0015(17) 0.0043(17)
C22 0.0296(18) 0.0216(17) 0.0295(18) -0.0027(14) -0.0011(15) 0.0043(15)

loop_
_atom_type_symbol
_atom_type_description
_atom_type_scat_dispersion_real
_atom_type_scat_dispersion_imag
_atom_type_scat_source
C C 0.0033 0.0016 'International Tables Vol C Tables 4.2.6.8 and 6.1.1.4'
H H 0.0000 0.0000 'International Tables Vol C Tables 4.2.6.8 and 6.1.1.4'
N N 0.0061 0.0033 'International Tables Vol C Tables 4.2.6.8 and 6.1.1.4'
O O 0.0106 0.0060 'International Tables Vol C Tables 4.2.6.8 and 6.1.1.4'

loop_
_geom_angle_atom_site_label_1
_geom_angle_atom_site_label_2
_geom_angle_atom_site_label_3
_geom_angle
C1 O1 H1 105(3)
C11 O4 C4 106.3(3)
C9 O5 C3 117.3(3)
C12 O6 H6 108(3)
C15 O9 C22 105.9(3)
C20 O10 C14 116.8(3)
O3 N1 O2 124.2(4)
O3 N1 C2 118.0(4)
O2 N1 C2 117.8(4)
O7 N2 O8 124.4(4)
O7 N2 C13 115.0(4)
O8 N2 C13 120.6(3)
O1 C1 C4 112.4(3)
O1 C1 C2 110.0(3)
C4 C1 C2 110.2(3)
O1 C1 H1A 108.1
C4 C1 H1A 108.1
C2 C1 H1A 108.1
N1 C2 C1 108.5(3)
N1 C2 H2B 110.0
C1 C2 H2B 110.0
N1 C2 H2A 110.0
C1 C2 H2A 110.0
H2B C2 H2A 108.4
O5 C3 H3C 109.5
O5 C3 H3B 109.5
H3C C3 H3B 109.5
O5 C3 H3A 109.5
H3C C3 H3A 109.5
H3B C3 H3A 109.5
C5 C4 O4 111.4(3)
C5 C4 C1 135.0(3)
O4 C4 C1 113.7(3)
C4 C5 C6 106.0(3)
C4 C5 H5 127.0
C6 C5 H5 127.0
C11 C6 C7 117.8(3)
C11 C6 C5 106.0(3)
C7 C6 C5 136.3(3)
C8 C7 C6 118.9(4)
C8 C7 H7 120.5
C6 C7 H7 120.5
C7 C8 C9 121.3(3)
C7 C8 H8 119.4
C9 C8 H8 119.4
O5 C9 C10 123.1(3)
O5 C9 C8 115.4(3)
C10 C9 C8 121.5(3)
C9 C10 C11 115.6(3)
C9 C10 H10 122.2
C11 C10 H10 122.2
O4 C11 C6 110.4(3)
O4 C11 C10 124.7(3)
C6 C11 C10 125.0(3)
O6 C12 C15 110.9(3)
O6 C12 C13 107.3(3)
C15 C12 C13 111.1(3)
O6 C12 H12 109.2
C15 C12 H12 109.2
C13 C12 H12 109.2
C12 C13 N2 111.9(3)
C12 C13 H13B 109.2
N2 C13 H13B 109.2
C12 C13 H13A 109.2
N2 C13 H13A 109.2
H13B C13 H13A 107.9
O10 C14 H14C 109.5
O10 C14 H14B 109.5
H14C C14 H14B 109.5
O10 C14 H14A 109.5
H14C C14 H14A 109.5
H14B C14 H14A 109.5
C16 C15 O9 112.2(3)
C16 C15 C12 134.6(4)
O9 C15 C12 113.2(3)
C15 C16 C17 106.0(3)
C15 C16 H16 127.0
C17 C16 H16 127.0
C22 C17 C18 117.7(3)
C22 C17 C16 105.6(3)
C18 C17 C16 136.7(3)
C19 C18 C17 118.7(3)
C19 C18 H18 120.6
C17 C18 H18 120.6
C18 C19 C20 121.6(3)
C18 C19 H19 119.2
C20 C19 H19 119.2
O10 C20 C21 123.6(3)
O10 C20 C19 115.6(3)
C21 C20 C19 120.8(3)
C20 C21 C22 115.8(3)
C20 C21 H21 122.1
C22 C21 H21 122.1
O9 C22 C17 110.3(3)
O9 C22 C21 124.4(3)
C17 C22 C21 125.3(4)

loop_
_geom_bond_atom_site_label_1
_geom_bond_atom_site_label_2
_geom_bond_distance
O1 C1 1.411(5)
O1 H1 0.846(10)
O2 N1 1.184(5)
O3 N1 1.181(4)
O4 C11 1.347(4)
O4 C4 1.356(4)
O5 C9 1.351(4)
O5 C3 1.401(5)
O6 C12 1.411(4)
O6 H6 0.845(10)
O7 N2 1.187(4)
O8 N2 1.192(5)
O9 C15 1.349(4)
O9 C22 1.352(4)
O10 C20 1.344(4)
O10 C14 1.416(5)
N1 C2 1.483(5)
N2 C13 1.489(5)
C1 C4 1.455(5)
C1 C2 1.498(5)
C1 H1A 0.9800
C2 H2B 0.9700
C2 H2A 0.9700
C3 H3C 0.9600
C3 H3B 0.9600
C3 H3A 0.9600
C4 C5 1.330(5)
C5 C6 1.424(5)
C5 H5 0.9300
C6 C11 1.355(5)
C6 C7 1.377(5)
C7 C8 1.355(5)
C7 H7 0.9300
C8 C9 1.367(5)
C8 H8 0.9300
C9 C10 1.361(5)
C10 C11 1.365(5)
C10 H10 0.9300
C12 C15 1.468(5)
C12 C13 1.473(5)
C12 H12 0.9800
C13 H13B 0.9700
C13 H13A 0.9700
C14 H14C 0.9600
C14 H14B 0.9600
C14 H14A 0.9600
C15 C16 1.317(5)
C16 C17 1.427(5)
C16 H16 0.9300
C17 C22 1.358(5)
C17 C18 1.375(5)
C18 C19 1.357(5)
C18 H18 0.9300
C19 C20 1.378(5)
C19 H19 0.9300
C20 C21 1.361(5)
C21 C22 1.362(5)
C21 H21 0.9300

loop_
_geom_torsion_atom_site_label_1
_geom_torsion_atom_site_label_2
_geom_torsion_atom_site_label_3
_geom_torsion_atom_site_label_4
_geom_torsion
O3 N1 C2 C1 122.9(4)
O2 N1 C2 C1 -55.8(5)
O1 C1 C2 N1 -54.4(4)
C4 C1 C2 N1 -178.8(3)
C11 O4 C4 C5 -1.0(4)
C11 O4 C4 C1 177.8(3)
O1 C1 C4 C5 -106.3(5)
C2 C1 C4 C5 16.7(6)
O1 C1 C4 O4 75.2(4)
C2 C1 C4 O4 -161.8(3)
O4 C4 C5 C6 0.9(4)
C1 C4 C5 C6 -177.6(4)
C4 C5 C6 C11 -0.4(4)
C4 C5 C6 C7 179.3(4)
C11 C6 C7 C8 0.9(5)
C5 C6 C7 C8 -178.8(4)
C6 C7 C8 C9 0.0(6)
C3 O5 C9 C10 -5.1(5)
C3 O5 C9 C8 175.3(4)
C7 C8 C9 O5 178.6(3)
C7 C8 C9 C10 -1.0(6)
O5 C9 C10 C11 -178.5(3)
C8 C9 C10 C11 1.0(6)
C4 O4 C11 C6 0.7(4)
C4 O4 C11 C10 -178.4(4)
C7 C6 C11 O4 -180.0(3)
C5 C6 C11 O4 -0.2(4)
C7 C6 C11 C10 -0.9(6)
C5 C6 C11 C10 178.9(4)
C9 C10 C11 O4 178.9(3)
C9 C10 C11 C6 -0.1(6)
O6 C12 C13 N2 -68.0(4)
C15 C12 C13 N2 170.7(3)
O7 N2 C13 C12 161.2(4)
O8 N2 C13 C12 -16.1(5)
C22 O9 C15 C16 0.6(4)
C22 O9 C15 C12 -178.6(3)
O6 C12 C15 C16 -122.6(5)
C13 C12 C15 C16 -3.4(6)
O6 C12 C15 O9 56.2(4)
C13 C12 C15 O9 175.4(3)
O9 C15 C16 C17 -0.8(5)
C12 C15 C16 C17 178.1(4)
C15 C16 C17 C22 0.7(4)
C15 C16 C17 C18 -179.4(4)
C22 C17 C18 C19 -2.0(5)
C16 C17 C18 C19 178.2(4)
C17 C18 C19 C20 3.5(6)
C14 O10 C20 C21 -1.3(5)
C14 O10 C20 C19 178.3(3)
C18 C19 C20 O10 177.5(3)
C18 C19 C20 C21 -2.9(6)
O10 C20 C21 C22 -179.7(3)
C19 C20 C21 C22 0.8(6)
C15 O9 C22 C17 -0.1(4)
C15 O9 C22 C21 179.8(3)
C18 C17 C22 O9 179.7(3)
C16 C17 C22 O9 -0.4(4)
C18 C17 C22 C21 -0.1(6)
C16 C17 C22 C21 179.8(4)
C20 C21 C22 O9 -179.1(4)
C20 C21 C22 C17 0.7(6)
